data_7239837
loop_
_publ_author_name
'Zhang, Sheng'
'shen, nan'
'liu, sha'
'Ma, Rong'
'Zhang, Yi-Quan'
'Hu, Dengwei'
'Liu, Xiangyu'
'Zhang, Jiangwei'
'Yang, Desuo'

_publ_section_title
;
 The Rare CH3O-/CH3CH2O--Bridged Nine-Coordinated Binuclear DyIII
 Single-Molecule Magnets (SMMs) Significantly Regulate and Enhance the
 Effective Energy Barriers
;
_journal_name_full CrystEngComm
_journal_paper_doi 10.1039/C9CE02000D
_journal_year 2020
_chemical_formula_moiety 'C33 H35 Dy2 N7 O14'
_chemical_formula_sum 'C33 H35 Dy2 N7 O14'
_chemical_formula_weight 1078.68
_space_group_crystal_system monoclinic
_space_group_IT_number 14
_space_group_name_Hall '-P 2ybc'
_space_group_name_H-M_alt 'P 1 21/c 1'
_atom_sites_solution_hydrogens geom
_audit_creation_date 2019-06-21
_audit_creation_method
;
Olex2 1.2
(compiled 2018.05.29 svn.r3508 for OlexSys, GUI svn.r5506)
;
_audit_update_record
;
2019-07-24 deposited with the CCDC.	2020-01-29 downloaded from the CCDC.
;
_cell_angle_alpha 90
_cell_angle_beta 96.828(3)
_cell_angle_gamma 90
_cell_formula_units_Z 4
_cell_length_a 11.2742(3)
_cell_length_b 15.1845(5)
_cell_length_c 21.7739(8)
_cell_measurement_reflns_used 4535
_cell_measurement_temperature 293(2)
_cell_measurement_theta_max 71.3650
_cell_measurement_theta_min 2.8970
_cell_volume 3701.1(2)
_computing_cell_refinement 'CrysAlisPro 1.171.39.35c (Rigaku OD, 2017)'
_computing_data_collection 'CrysAlisPro 1.171.39.35c (Rigaku OD, 2017)'
_computing_data_reduction 'CrysAlisPro 1.171.39.35c (Rigaku OD, 2017)'
_computing_molecular_graphics 'Olex2 (Dolomanov et al., 2009)'
_computing_publication_material 'Olex2 (Dolomanov et al., 2009)'
_computing_structure_refinement 'ShelXL (Sheldrick, 2015)'
_computing_structure_solution 'SHELXL-2018/3 (Sheldrick, 2018)'
_diffrn_ambient_temperature 293(2)
_diffrn_detector 'CCD plate'
_diffrn_detector_area_resol_mean 8.1281
_diffrn_detector_type Eos
_diffrn_measured_fraction_theta_full 0.992
_diffrn_measured_fraction_theta_max 1.000
_diffrn_measurement_details
;
List of Runs (angles in degrees, time in seconds):

  # Type    Start    End  Width  t~exp~   \w     \q     \k     \f   Frames
#--------------------------------------------------------------------------
  1  \w    -92.00 -59.00   1.00    8.00    --  -33.50 136.00 -32.00   33
  2  \w    -94.00 -58.00   1.00    8.00    --  -33.50 -57.00 120.00   36
  3  \w      9.00  34.00   1.00    8.00    --  -33.50  57.00 -90.00   25
  4  \w    -52.00 -26.00   1.00    8.00    --  -33.50 136.00 -32.00   26
  5  \w    -30.00  55.00   1.00    8.00    --   36.37 -77.00   0.00   85
  6  \w     18.00  90.00   1.00    8.00    --   36.37-125.00 150.00   72
  7  \w    -28.00  56.00   1.00    8.00    --   36.37 -37.00-180.00   84
  8  \w    -29.00  52.00   1.00    8.00    --   36.37 -57.00 120.00   81
  9  \w    -31.00  48.00   1.00    8.00    --   36.37 -57.00 -90.00   79
 10  \w     43.00  89.00   1.00    8.00    --   36.37-125.00 -90.00   46
 11  \w    -26.00  56.00   1.00    8.00    --   36.37 -37.00   0.00   82
 12  \w     49.00  75.00   1.00    8.00    --   36.37-125.00-180.00   26
 13  \w     45.00 108.00   1.00   35.00    --  108.00 -94.00-120.00   63
 14  \w     78.00 106.00   1.00   35.00    --  108.00 -94.00-180.00   28
 15  \w     56.00 108.00   1.00   35.00    --  108.00 -94.00  90.00   52
 16  \w     41.00 124.00   1.00   35.00    --  108.00 -45.00-150.00   83
 17  \w     63.00 112.00   1.00   35.00    --  108.00 -45.00   0.00   49
 18  \w     56.00 123.00   1.00   35.00    --  108.00 -45.00  60.00   67
 19  \w    123.00 175.00   1.00   35.00    --  108.00 111.00-180.00   52
 20  \w     42.00 117.00   1.00   35.00    --  108.00 -30.00 150.00   75
 21  \w     67.00 106.00   1.00   35.00    --  108.00 -77.00 -90.00   39
 22  \w     67.00 106.00   1.00   35.00    --  108.00 -94.00 150.00   39
 23  \w     85.00 113.00   1.00   35.00    --  108.00 -45.00  90.00   28
 24  \w     40.00 104.00   1.00   35.00    --  108.00 -45.00 -60.00   64
 25  \w    123.00 173.00   1.00   35.00    --  108.00  30.00-120.00   50
 26  \w     68.00 114.00   1.00   35.00    --  108.00-111.00  30.00   46
 27  \w     39.00 176.00   1.00   35.00    --  108.00   0.00-150.00  137
;
_diffrn_measurement_device 'four-circle diffractometer'
_diffrn_measurement_device_type 'Xcalibur, Eos, Gemini'
_diffrn_measurement_method '\w scans'
_diffrn_orient_matrix_type 'CrysAlisPro convention (1999,Acta A55,543-557)'
_diffrn_orient_matrix_UB_11 -0.0581396000
_diffrn_orient_matrix_UB_12 0.0781524000
_diffrn_orient_matrix_UB_13 0.0302479000
_diffrn_orient_matrix_UB_21 -0.0456585000
_diffrn_orient_matrix_UB_22 0.0364854000
_diffrn_orient_matrix_UB_23 -0.0645237000
_diffrn_orient_matrix_UB_31 -0.1160350000
_diffrn_orient_matrix_UB_32 -0.0534696000
_diffrn_orient_matrix_UB_33 0.0001847000
_diffrn_radiation_monochromator graphite
_diffrn_radiation_probe x-ray
_diffrn_radiation_type CuK\a
_diffrn_radiation_wavelength 1.54184
_diffrn_reflns_av_R_equivalents 0.0750
_diffrn_reflns_av_unetI/netI 0.0673
_diffrn_reflns_Laue_measured_fraction_full 0.992
_diffrn_reflns_Laue_measured_fraction_max 1.000
_diffrn_reflns_limit_h_max 6
_diffrn_reflns_limit_h_min -13
_diffrn_reflns_limit_k_max 17
_diffrn_reflns_limit_k_min -18
_diffrn_reflns_limit_l_max 26
_diffrn_reflns_limit_l_min -23
_diffrn_reflns_number 24201
_diffrn_reflns_point_group_measured_fraction_full 0.992
_diffrn_reflns_point_group_measured_fraction_max 1.000
_diffrn_reflns_theta_full 67.684
_diffrn_reflns_theta_max 67.243
_diffrn_reflns_theta_min 3.557
_diffrn_source 'fine-focus sealed X-ray tube'
_diffrn_source_type 'Enhance (Cu) X-ray Source'
_exptl_absorpt_coefficient_mu 22.032
_exptl_absorpt_correction_T_max 1.00000
_exptl_absorpt_correction_T_min 0.31730
_exptl_absorpt_correction_type multi-scan
_exptl_absorpt_process_details
;
CrysAlisPro 1.171.39.35c (Rigaku Oxford Diffraction, 2017)
Empirical absorption correction using spherical harmonics,
 implemented in SCALE3 ABSPACK scaling algorithm.
;
_exptl_crystal_colour yellow
_exptl_crystal_colour_primary yellow
_exptl_crystal_density_diffrn 1.936
_exptl_crystal_description block
_exptl_crystal_F_000 2104
_exptl_crystal_size_max 0.09
_exptl_crystal_size_mid 0.08
_exptl_crystal_size_min 0.08
_refine_diff_density_max 1.781
_refine_diff_density_min -1.133
_refine_diff_density_rms 0.141
_refine_ls_extinction_method none
_refine_ls_goodness_of_fit_ref 1.030
_refine_ls_hydrogen_treatment constr
_refine_ls_matrix_type full
_refine_ls_number_parameters 508
_refine_ls_number_reflns 6644
_refine_ls_number_restraints 1897
_refine_ls_restrained_S_all 0.940
_refine_ls_R_factor_all 0.0731
_refine_ls_R_factor_gt 0.0496
_refine_ls_shift/su_max 0.001
_refine_ls_shift/su_mean 0.000
_refine_ls_structure_factor_coef Fsqd
_refine_ls_weighting_details 'w=1/[\s^2^(Fo^2^)+(0.0678P)^2^] where P=(Fo^2^+2Fc^2^)/3'
_refine_ls_weighting_scheme calc
_refine_ls_wR_factor_gt 0.1170
_refine_ls_wR_factor_ref 0.1300
_reflns_Friedel_coverage 0.000
_reflns_number_gt 5017
_reflns_number_total 6644
_reflns_threshold_expression 'I > 2\s(I)'
_cod_data_source_file c9ce02000d2.cif
_cod_data_source_block exp_9960
_cod_database_code 7239837
_shelxl_version_number 2013-4
_shelx_space_group_comment
;
The symmetry employed for this shelxl refinement is uniquely defined
by the following loop, which should always be used as a source of
symmetry information in preference to the above space-group names.
They are only intended as comments.
;
_shelx_estimated_absorpt_t_max 0.272
_shelx_estimated_absorpt_t_min 0.242
_reflns_odcompleteness_completeness 99.96
_reflns_odcompleteness_iscentric 1
_reflns_odcompleteness_theta 66.97
_olex2_refinement_description
;
1. Fixed Uiso
 At 1.2 times of:
  All C(H) groups, All C(H,H) groups
 At 1.5 times of:
  All C(H,H,H) groups
2. Restrained distances
 O15-C33
 1.4 with sigma of 0.01
3. Uiso/Uaniso restraints and constraints
All non-hydrogen atoms have similar U: within 3.8A with sigma of 0.02 and sigma
for terminal atoms of 0.04
4.a Secondary CH2 refined with riding coordinates:
 C9(H9A,H9B), C15(H15A,H15B), C16(H16A,H16B), C17(H17A,H17B), C18(H18A,H18B),
 C24(H24A,H24B)
4.b Aromatic/amide H refined with riding coordinates:
 C1(H1), C3(H3), C5(H5), C10(H10), C11(H11), C12(H12), C13(H13), C20(H20),
 C21(H21), C22(H22), C23(H23), C26(H26), C28(H28), C31(H31)
4.c Idealised Me refined as rotating group:
 C8(H8A,H8B,H8C), C32(H32A,H32B,H32C), C33(H33A,H33B,H33C)
;
_olex2_submission_special_instructions 'No special instructions were received'
_oxdiff_exptl_absorpt_empirical_details
;
Empirical correction (ABSPACK) includes:
- Absorption correction using spherical harmonics
- Frame scaling
;
_oxdiff_exptl_absorpt_empirical_full_max 2.367
_oxdiff_exptl_absorpt_empirical_full_min 0.584

loop_
_space_group_symop_operation_xyz
'x, y, z'
'-x, y+1/2, -z+1/2'
'-x, -y, -z'
'x, -y-1/2, z-1/2'

loop_
_atom_site_label
_atom_site_type_symbol
_atom_site_fract_x
_atom_site_fract_y
_atom_site_fract_z
_atom_site_U_iso_or_equiv
_atom_site_adp_type
_atom_site_occupancy
_atom_site_site_symmetry_order
_atom_site_calc_flag
_atom_site_refinement_flags_posn
_atom_site_refinement_flags_adp
Dy1 Dy 0.44704(3) 0.22032(3) 0.34671(2) 0.02865(13) Uani 1 1 d . U
Dy2 Dy 0.26783(4) 0.20006(3) 0.46771(2) 0.03474(14) Uani 1 1 d . U
N1 N 0.3062(6) 0.1396(5) 0.2648(3) 0.0398(13) Uani 1 1 d . U
N2 N 0.3725(6) 0.3160(4) 0.2529(3) 0.0369(13) Uani 1 1 d . U
N3 N 0.5536(5) 0.3791(4) 0.3494(3) 0.0339(12) Uani 1 1 d . U
N4 N 0.6551(5) 0.2188(4) 0.4020(3) 0.0351(13) Uani 1 1 d . U
N5 N 0.6117(6) 0.1253(5) 0.2772(4) 0.0426(16) Uani 1 1 d . U
N6 N 0.1738(8) 0.0878(6) 0.5569(4) 0.058(2) Uani 1 1 d . U
N7 N 0.1609(6) 0.3583(5) 0.5073(4) 0.0443(16) Uani 1 1 d . U
O1 O 0.0955(5) 0.1335(4) 0.4154(3) 0.0502(14) Uani 1 1 d . U
O2 O 0.2475(4) 0.2537(4) 0.3635(3) 0.0359(11) Uani 1 1 d . U
O3 O 0.4327(4) 0.2827(3) 0.4469(3) 0.0340(10) Uani 1 1 d . U
O4 O 0.4206(5) 0.1752(4) 0.5514(3) 0.0478(13) Uani 1 1 d . U
O15 O 0.3881(5) 0.1060(5) 0.4122(3) 0.0505(14) Uani 1 1 d D U
O6 O 0.5847(5) 0.2044(4) 0.2674(3) 0.0490(13) Uani 1 1 d . U
O7 O 0.5551(5) 0.0857(4) 0.3157(3) 0.0466(13) Uani 1 1 d . U
O8 O 0.6891(6) 0.0893(5) 0.2523(4) 0.072(2) Uani 1 1 d . U
O9 O 0.2356(6) 0.0563(5) 0.5174(3) 0.0582(16) Uani 1 1 d . U
O10 O 0.1386(10) 0.0415(6) 0.5970(5) 0.105(3) Uani 1 1 d . U
O11 O 0.1536(6) 0.1699(4) 0.5550(3) 0.0552(15) Uani 1 1 d . U
O12 O 0.2641(5) 0.3361(4) 0.5327(3) 0.0510(14) Uani 1 1 d . U
O13 O 0.1093(7) 0.4213(5) 0.5289(4) 0.071(2) Uani 1 1 d . U
O14 O 0.1154(5) 0.3146(4) 0.4616(3) 0.0530(14) Uani 1 1 d . U
C1 C 0.0268(7) 0.1544(6) 0.3702(4) 0.0461(18) Uani 1 1 d . U
H1 H -0.0451 0.1236 0.3645 0.055 Uiso 1 1 calc R .
C2 C 0.0427(6) 0.2204(6) 0.3248(4) 0.0415(16) Uani 1 1 d . U
C3 C -0.0545(7) 0.2359(6) 0.2784(5) 0.0487(19) Uani 1 1 d . U
H3 H -0.1254 0.2055 0.2807 0.058 Uiso 1 1 calc R .
C4 C -0.0491(7) 0.2932(6) 0.2307(5) 0.050(2) Uani 1 1 d . U
C5 C 0.0600(7) 0.3387(6) 0.2297(5) 0.0486(18) Uani 1 1 d . U
H5 H 0.0664 0.3798 0.1986 0.058 Uiso 1 1 calc R .
C6 C 0.1567(6) 0.3243(6) 0.2728(4) 0.0389(16) Uani 1 1 d . U
C7 C 0.1523(6) 0.2659(5) 0.3229(4) 0.0383(15) Uani 1 1 d . U
C8 C -0.1537(9) 0.3093(9) 0.1808(6) 0.078(4) Uani 1 1 d . U
H8A H -0.1395 0.2792 0.1436 0.117 Uiso 1 1 calc GR .
H8B H -0.1615 0.3713 0.1727 0.117 Uiso 1 1 calc GR .
H8C H -0.2259 0.2874 0.1946 0.117 Uiso 1 1 calc GR .
C9 C 0.2725(7) 0.3738(5) 0.2678(4) 0.0412(16) Uani 1 1 d . U
H9A H 0.2579 0.4184 0.2360 0.049 Uiso 1 1 calc R .
H9B H 0.2966 0.4036 0.3067 0.049 Uiso 1 1 calc R .
C10 C 0.2499(7) 0.0646(6) 0.2776(4) 0.0442(17) Uani 1 1 d . U
H10 H 0.2752 0.0353 0.3144 0.053 Uiso 1 1 calc R .
C11 C 0.1568(8) 0.0294(6) 0.2388(5) 0.052(2) Uani 1 1 d . U
H11 H 0.1200 -0.0223 0.2493 0.063 Uiso 1 1 calc R .
C12 C 0.1192(8) 0.0717(7) 0.1846(5) 0.056(2) Uani 1 1 d . U
H12 H 0.0565 0.0492 0.1576 0.067 Uiso 1 1 calc R .
C13 C 0.1749(8) 0.1472(7) 0.1710(5) 0.0510(19) Uani 1 1 d . U
H13 H 0.1508 0.1769 0.1343 0.061 Uiso 1 1 calc R .
C14 C 0.2673(7) 0.1799(6) 0.2118(4) 0.0410(16) Uani 1 1 d . U
C15 C 0.3343(8) 0.2610(6) 0.1974(4) 0.0461(17) Uani 1 1 d . U
H15A H 0.4045 0.2438 0.1785 0.055 Uiso 1 1 calc R .
H15B H 0.2841 0.2962 0.1676 0.055 Uiso 1 1 calc R .
C16 C 0.4711(7) 0.3741(6) 0.2371(4) 0.0425(17) Uani 1 1 d . U
H16A H 0.4419 0.4116 0.2025 0.051 Uiso 1 1 calc R .
H16B H 0.5353 0.3382 0.2247 0.051 Uiso 1 1 calc R .
C17 C 0.5184(7) 0.4305(5) 0.2915(4) 0.0407(16) Uani 1 1 d . U
H17A H 0.5873 0.4630 0.2811 0.049 Uiso 1 1 calc R .
H17B H 0.4577 0.4730 0.2992 0.049 Uiso 1 1 calc R .
C18 C 0.6836(6) 0.3601(5) 0.3554(4) 0.0392(16) Uani 1 1 d . U
H18A H 0.7267 0.4142 0.3663 0.047 Uiso 1 1 calc R .
H18B H 0.7043 0.3413 0.3155 0.047 Uiso 1 1 calc R .
C19 C 0.7245(6) 0.2915(5) 0.4022(4) 0.0390(15) Uani 1 1 d . U
C20 C 0.8310(7) 0.2984(6) 0.4413(4) 0.0432(17) Uani 1 1 d . U
H20 H 0.8781 0.3485 0.4402 0.052 Uiso 1 1 calc R .
C21 C 0.8664(7) 0.2321(6) 0.4811(5) 0.0480(19) Uani 1 1 d . U
H21 H 0.9371 0.2368 0.5076 0.058 Uiso 1 1 calc R .
C22 C 0.7964(7) 0.1572(6) 0.4820(4) 0.0444(19) Uani 1 1 d . U
H22 H 0.8189 0.1108 0.5087 0.053 Uiso 1 1 calc R .
C23 C 0.6930(6) 0.1538(5) 0.4421(4) 0.0396(16) Uani 1 1 d . U
H23 H 0.6459 0.1036 0.4425 0.048 Uiso 1 1 calc R .
C24 C 0.5260(7) 0.4359(5) 0.4015(4) 0.0372(15) Uani 1 1 d . U
H24A H 0.5617 0.4933 0.3969 0.045 Uiso 1 1 calc R .
H24B H 0.4401 0.4442 0.3981 0.045 Uiso 1 1 calc R .
C25 C 0.5669(6) 0.4028(5) 0.4639(4) 0.0354(15) Uani 1 1 d . U
C26 C 0.6531(7) 0.4458(6) 0.5030(4) 0.0413(16) Uani 1 1 d . U
H26 H 0.6850 0.4974 0.4889 0.050 Uiso 1 1 calc R .
C27 C 0.6958(7) 0.4170(6) 0.5625(4) 0.0424(17) Uani 1 1 d . U
C28 C 0.6447(7) 0.3429(6) 0.5824(4) 0.0444(18) Uani 1 1 d . U
H28 H 0.6714 0.3216 0.6217 0.053 Uiso 1 1 calc R .
C29 C 0.5532(7) 0.2969(5) 0.5462(4) 0.0375(15) Uani 1 1 d . U
C30 C 0.5135(6) 0.3261(5) 0.4852(4) 0.0329(14) Uani 1 1 d . U
C31 C 0.5086(7) 0.2195(6) 0.5725(4) 0.0411(17) Uani 1 1 d . U
H31 H 0.5499 0.2001 0.6096 0.049 Uiso 1 1 calc R .
C32 C 0.7978(9) 0.4655(8) 0.6006(5) 0.067(3) Uani 1 1 d . U
H32A H 0.8240 0.4320 0.6371 0.100 Uiso 1 1 calc GR .
H32B H 0.7705 0.5223 0.6123 0.100 Uiso 1 1 calc GR .
H32C H 0.8630 0.4727 0.5764 0.100 Uiso 1 1 calc GR .
C33 C 0.4156(10) 0.0241(7) 0.4218(6) 0.079(3) Uani 1 1 d D U
H33A H 0.4704 0.0059 0.3937 0.118 Uiso 1 1 calc GR .
H33B H 0.3445 -0.0112 0.4152 0.118 Uiso 1 1 calc GR .
H33C H 0.4522 0.0168 0.4636 0.118 Uiso 1 1 calc GR .

loop_
_atom_site_aniso_label
_atom_site_aniso_U_11
_atom_site_aniso_U_22
_atom_site_aniso_U_33
_atom_site_aniso_U_23
_atom_site_aniso_U_13
_atom_site_aniso_U_12
Dy1 0.02224(19) 0.0284(2) 0.0353(2) 0.00062(17) 0.00320(15) -0.00249(14)
Dy2 0.0272(2) 0.0351(2) 0.0421(3) 0.00122(18) 0.00511(18) -0.00440(16)
N1 0.032(3) 0.044(3) 0.043(3) -0.006(3) 0.005(2) -0.004(2)
N2 0.034(3) 0.040(3) 0.037(3) 0.000(3) 0.003(2) -0.006(2)
N3 0.026(2) 0.033(3) 0.043(3) 0.002(2) 0.006(2) 0.001(2)
N4 0.026(2) 0.032(3) 0.048(3) 0.000(2) 0.007(2) -0.001(2)
N5 0.032(3) 0.041(3) 0.056(4) -0.018(3) 0.007(3) -0.005(3)
N6 0.063(4) 0.055(4) 0.058(5) 0.014(4) 0.017(4) -0.020(4)
N7 0.036(3) 0.041(3) 0.058(4) 0.007(3) 0.013(3) 0.001(3)
O1 0.040(3) 0.053(3) 0.059(3) 0.000(3) 0.006(3) -0.019(2)
O2 0.023(2) 0.045(3) 0.039(3) -0.005(2) 0.0013(19) -0.0022(19)
O3 0.025(2) 0.035(2) 0.042(3) 0.000(2) 0.0011(19) -0.0027(18)
O4 0.039(3) 0.051(3) 0.052(3) 0.010(3) 0.001(2) -0.006(2)
O15 0.025(2) 0.088(4) 0.040(3) -0.027(3) 0.014(2) -0.024(3)
O6 0.048(3) 0.045(3) 0.056(3) 0.000(3) 0.013(3) 0.001(2)
O7 0.042(3) 0.042(3) 0.056(3) -0.002(3) 0.008(3) -0.006(2)
O8 0.057(4) 0.059(4) 0.105(6) -0.026(4) 0.036(4) 0.000(3)
O9 0.060(4) 0.050(3) 0.068(4) -0.008(3) 0.018(3) -0.008(3)
O10 0.156(9) 0.065(5) 0.107(7) 0.025(5) 0.064(7) -0.006(5)
O11 0.055(3) 0.048(3) 0.063(4) 0.000(3) 0.012(3) -0.006(3)
O12 0.037(3) 0.051(3) 0.064(4) -0.002(3) 0.004(3) -0.001(2)
O13 0.069(5) 0.058(4) 0.087(6) -0.009(4) 0.017(4) 0.021(4)
O14 0.038(3) 0.057(3) 0.062(4) -0.001(3) -0.001(3) -0.001(2)
C1 0.029(3) 0.056(4) 0.053(4) -0.012(4) 0.003(3) -0.013(3)
C2 0.025(3) 0.048(3) 0.051(4) -0.009(3) 0.002(3) -0.007(3)
C3 0.025(3) 0.058(4) 0.062(5) -0.013(4) 0.000(3) -0.003(3)
C4 0.031(3) 0.062(5) 0.052(5) -0.015(4) -0.010(3) 0.001(3)
C5 0.041(4) 0.049(4) 0.052(4) -0.009(3) -0.008(3) 0.002(3)
C6 0.029(3) 0.041(3) 0.045(4) -0.007(3) -0.004(3) 0.000(3)
C7 0.024(3) 0.042(3) 0.048(3) -0.008(3) 0.002(3) 0.002(3)
C8 0.046(5) 0.088(8) 0.092(9) -0.017(7) -0.025(6) 0.003(5)
C9 0.032(3) 0.039(3) 0.051(4) 0.005(3) 0.000(3) 0.000(3)
C10 0.034(3) 0.045(4) 0.053(4) -0.005(3) 0.002(3) -0.005(3)
C11 0.042(4) 0.046(4) 0.069(5) -0.012(4) 0.007(4) -0.014(3)
C12 0.042(4) 0.061(5) 0.061(5) -0.017(4) -0.010(4) -0.007(4)
C13 0.048(4) 0.054(4) 0.048(4) -0.008(4) -0.005(3) -0.004(3)
C14 0.038(3) 0.043(3) 0.042(4) -0.006(3) 0.004(3) 0.000(3)
C15 0.042(3) 0.051(4) 0.044(4) 0.001(3) 0.003(3) -0.005(3)
C16 0.039(3) 0.043(4) 0.045(4) 0.010(3) 0.004(3) -0.009(3)
C17 0.038(3) 0.031(3) 0.052(4) 0.011(3) 0.002(3) -0.007(3)
C18 0.026(3) 0.035(3) 0.055(4) 0.004(3) 0.001(3) -0.005(3)
C19 0.024(3) 0.042(3) 0.052(4) 0.001(3) 0.008(3) 0.004(3)
C20 0.026(3) 0.046(4) 0.057(4) -0.003(3) 0.002(3) -0.003(3)
C21 0.031(3) 0.052(4) 0.059(5) 0.005(4) -0.001(3) 0.005(3)
C22 0.035(4) 0.044(4) 0.053(5) 0.008(4) 0.001(3) 0.012(3)
C23 0.029(3) 0.039(3) 0.051(4) 0.002(3) 0.003(3) 0.000(3)
C24 0.030(3) 0.027(3) 0.053(4) 0.004(3) 0.001(3) 0.002(3)
C25 0.023(3) 0.034(3) 0.049(4) -0.007(3) 0.002(3) 0.002(2)
C26 0.031(3) 0.039(3) 0.053(4) -0.008(3) 0.003(3) 0.000(3)
C27 0.025(3) 0.047(4) 0.054(4) -0.016(3) 0.002(3) -0.003(3)
C28 0.037(3) 0.052(4) 0.043(4) -0.004(3) 0.002(3) 0.010(3)
C29 0.028(3) 0.041(3) 0.042(4) -0.001(3) 0.002(3) 0.004(3)
C30 0.021(3) 0.033(3) 0.044(3) -0.005(3) 0.002(3) 0.004(2)
C31 0.035(3) 0.047(4) 0.041(4) 0.001(3) 0.005(3) 0.008(3)
C32 0.045(5) 0.086(7) 0.065(7) -0.024(6) -0.014(5) -0.017(5)
C33 0.059(6) 0.120(9) 0.058(6) -0.001(6) 0.010(5) -0.021(6)

loop_
_atom_type_symbol
_atom_type_description
_atom_type_scat_dispersion_real
_atom_type_scat_dispersion_imag
_atom_type_scat_source
C C 0.0181 0.0091 'International Tables Vol C Tables 4.2.6.8 and 6.1.1.4'
H H 0.0000 0.0000 'International Tables Vol C Tables 4.2.6.8 and 6.1.1.4'
Dy Dy -9.8046 9.8477 'International Tables Vol C Tables 4.2.6.8 and 6.1.1.4'
N N 0.0311 0.0180 'International Tables Vol C Tables 4.2.6.8 and 6.1.1.4'
O O 0.0492 0.0322 'International Tables Vol C Tables 4.2.6.8 and 6.1.1.4'

loop_
_geom_angle_atom_site_label_1
_geom_angle_atom_site_label_2
_geom_angle_atom_site_label_3
_geom_angle
N1 Dy1 Dy2 96.66(15)
N1 Dy1 N2 66.3(2)
N1 Dy1 N3 133.1(2)
N1 Dy1 N5 77.36(19)
N2 Dy1 Dy2 118.86(15)
N2 Dy1 N3 67.2(2)
N2 Dy1 N5 92.0(2)
N3 Dy1 Dy2 110.89(14)
N3 Dy1 N5 98.31(19)
N4 Dy1 Dy2 103.16(16)
N4 Dy1 N1 143.0(2)
N4 Dy1 N2 125.9(2)
N4 Dy1 N3 66.9(2)
N4 Dy1 N5 68.1(2)
N4 Dy1 O7 70.5(2)
N5 Dy1 Dy2 143.50(15)
O2 Dy1 Dy2 42.71(13)
O2 Dy1 N1 71.9(2)
O2 Dy1 N2 77.0(2)
O2 Dy1 N3 103.51(18)
O2 Dy1 N4 141.0(2)
O2 Dy1 N5 149.20(18)
O2 Dy1 O3 66.98(17)
O2 Dy1 O15 74.2(2)
O2 Dy1 O6 144.5(2)
O2 Dy1 O7 135.48(19)
O3 Dy1 Dy2 41.22(12)
O3 Dy1 N1 136.05(19)
O3 Dy1 N2 116.7(2)
O3 Dy1 N3 72.83(19)
O3 Dy1 N4 74.19(19)
O3 Dy1 N5 141.57(18)
O3 Dy1 O6 142.24(19)
O3 Dy1 O7 130.71(19)
O15 Dy1 Dy2 42.69(15)
O15 Dy1 N1 82.8(2)
O15 Dy1 N2 142.96(19)
O15 Dy1 N3 142.5(2)
O15 Dy1 N4 91.0(2)
O15 Dy1 N5 100.9(2)
O15 Dy1 O3 72.03(19)
O15 Dy1 O6 126.1(2)
O15 Dy1 O7 75.4(2)
O6 Dy1 Dy2 168.65(14)
O6 Dy1 N1 81.6(2)
O6 Dy1 N2 70.8(2)
O6 Dy1 N3 77.7(2)
O6 Dy1 N4 72.8(2)
O6 Dy1 N5 25.2(2)
O6 Dy1 O7 50.7(2)
O7 Dy1 Dy2 118.03(14)
O7 Dy1 N1 72.7(2)
O7 Dy1 N2 111.7(2)
O7 Dy1 N3 120.35(18)
O7 Dy1 N5 25.6(2)
N6 Dy2 Dy1 147.88(19)
N7 Dy2 Dy1 116.83(14)
N7 Dy2 N6 95.3(2)
O1 Dy2 Dy1 100.90(16)
O1 Dy2 N6 74.0(2)
O1 Dy2 N7 98.8(2)
O1 Dy2 O2 73.01(19)
O1 Dy2 O4 141.2(2)
O1 Dy2 O15 89.1(2)
O1 Dy2 O9 71.3(2)
O1 Dy2 O11 79.4(2)
O1 Dy2 O12 123.9(2)
O1 Dy2 O14 75.2(2)
O2 Dy2 Dy1 42.29(11)
O2 Dy2 N6 147.0(2)
O2 Dy2 N7 90.2(2)
O2 Dy2 O9 135.2(2)
O2 Dy2 O11 142.6(2)
O2 Dy2 O12 104.4(2)
O2 Dy2 O14 73.6(2)
O3 Dy2 Dy1 42.72(14)
O3 Dy2 N6 144.7(2)
O3 Dy2 N7 88.91(19)
O3 Dy2 O1 140.0(2)
O3 Dy2 O2 67.77(18)
O3 Dy2 O4 73.36(19)
O3 Dy2 O15 73.2(2)
O3 Dy2 O9 136.0(2)
O3 Dy2 O11 138.8(2)
O3 Dy2 O12 74.54(19)
O3 Dy2 O14 100.3(2)
O4 Dy2 Dy1 99.15(15)
O4 Dy2 N6 71.4(2)
O4 Dy2 N7 101.2(2)
O4 Dy2 O2 139.19(18)
O4 Dy2 O15 83.7(2)
O4 Dy2 O9 70.0(2)
O4 Dy2 O11 77.1(2)
O4 Dy2 O12 76.0(2)
O4 Dy2 O14 126.5(2)
O15 Dy2 Dy1 42.61(17)
O15 Dy2 N6 105.3(3)
O15 Dy2 N7 159.4(2)
O15 Dy2 O2 73.8(2)
O15 Dy2 O9 79.4(2)
O15 Dy2 O11 131.2(2)
O15 Dy2 O12 145.61(18)
O15 Dy2 O14 146.7(2)
O9 Dy2 Dy1 122.01(16)
O9 Dy2 N6 25.9(2)
O9 Dy2 N7 121.2(2)
O9 Dy2 O12 117.7(2)
O11 Dy2 Dy1 173.57(16)
O11 Dy2 N6 26.0(2)
O11 Dy2 N7 69.3(2)
O11 Dy2 O9 51.9(2)
O11 Dy2 O12 70.9(2)
O12 Dy2 Dy1 113.58(15)
O12 Dy2 N6 94.3(2)
O12 Dy2 N7 26.3(2)
O14 Dy2 Dy1 111.14(17)
O14 Dy2 N6 98.4(3)
O14 Dy2 N7 25.8(2)
O14 Dy2 O9 120.8(2)
O14 Dy2 O11 75.2(2)
O14 Dy2 O12 52.0(2)
C10 N1 Dy1 122.0(6)
C14 N1 Dy1 119.8(5)
C14 N1 C10 116.8(7)
C9 N2 Dy1 110.1(5)
C15 N2 Dy1 111.3(5)
C15 N2 C9 110.6(6)
C15 N2 C16 107.2(6)
C16 N2 Dy1 109.7(5)
C16 N2 C9 107.8(6)
C17 N3 Dy1 112.1(4)
C18 N3 Dy1 105.2(4)
C18 N3 C17 109.6(6)
C18 N3 C24 109.8(6)
C24 N3 Dy1 113.8(4)
C24 N3 C17 106.3(6)
C19 N4 Dy1 120.2(5)
C19 N4 C23 117.1(7)
C23 N4 Dy1 121.5(5)
O6 N5 Dy1 57.0(4)
O6 N5 O7 115.9(7)
O7 N5 Dy1 59.2(4)
O8 N5 Dy1 173.6(6)
O8 N5 O6 122.1(8)
O8 N5 O7 122.0(8)
O9 N6 Dy2 59.2(4)
O9 N6 O11 117.5(7)
O10 N6 Dy2 176.7(9)
O10 N6 O9 121.3(10)
O10 N6 O11 121.1(10)
O11 N6 Dy2 58.3(4)
O12 N7 Dy2 60.9(4)
O13 N7 Dy2 173.2(6)
O13 N7 O12 118.9(8)
O13 N7 O14 122.9(8)
O14 N7 Dy2 57.6(4)
O14 N7 O12 118.1(7)
C1 O1 Dy2 133.3(6)
Dy1 O2 Dy2 95.00(18)
C7 O2 Dy1 129.5(5)
C7 O2 Dy2 131.4(5)
Dy2 O3 Dy1 96.05(18)
C30 O3 Dy1 130.4(5)
C30 O3 Dy2 130.1(5)
C31 O4 Dy2 132.1(6)
Dy1 O15 Dy2 94.7(3)
C33 O15 Dy1 135.8(6)
C33 O15 Dy2 129.1(7)
N5 O6 Dy1 97.8(5)
N5 O7 Dy1 95.2(5)
N6 O9 Dy2 94.8(5)
N6 O11 Dy2 95.7(5)
N7 O12 Dy2 92.7(5)
N7 O14 Dy2 96.6(5)
O1 C1 C2 128.2(7)
C3 C2 C1 117.2(7)
C3 C2 C7 120.0(9)
C7 C2 C1 122.7(8)
C4 C3 C2 123.2(8)
C3 C4 C5 116.3(8)
C3 C4 C8 123.0(9)
C5 C4 C8 120.7(10)
C6 C5 C4 122.3(9)
C5 C6 C7 122.2(8)
C5 C6 C9 119.4(8)
C7 C6 C9 118.4(7)
O2 C7 C2 123.5(8)
O2 C7 C6 120.4(7)
C6 C7 C2 116.0(7)
N2 C9 C6 113.7(7)
N1 C10 C11 123.0(9)
C12 C11 C10 119.0(9)
C13 C12 C11 118.8(8)
C12 C13 C14 119.8(9)
N1 C14 C13 122.6(9)
N1 C14 C15 115.8(7)
C13 C14 C15 121.6(8)
N2 C15 C14 113.4(7)
N2 C16 C17 111.0(7)
N3 C17 C16 113.5(6)
N3 C18 C19 114.7(6)
N4 C19 C18 115.8(7)
N4 C19 C20 121.4(8)
C20 C19 C18 122.7(8)
C21 C20 C19 120.1(8)
C20 C21 C22 119.5(8)
C23 C22 C21 117.8(8)
N4 C23 C22 124.1(8)
C25 C24 N3 115.8(6)
C26 C25 C24 122.0(8)
C26 C25 C30 119.0(8)
C30 C25 C24 119.0(7)
C25 C26 C27 124.3(8)
C26 C27 C32 120.5(9)
C28 C27 C26 116.3(7)
C28 C27 C32 123.2(9)
C27 C28 C29 122.9(8)
C28 C29 C30 119.9(8)
C28 C29 C31 117.0(8)
C30 C29 C31 123.1(7)
O3 C30 C25 119.2(7)
O3 C30 C29 123.2(7)
C25 C30 C29 117.6(7)
O4 C31 C29 127.0(8)

loop_
_geom_bond_atom_site_label_1
_geom_bond_atom_site_label_2
_geom_bond_distance
Dy1 Dy2 3.5190(6)
Dy1 N1 2.555(7)
Dy1 N2 2.565(7)
Dy1 N3 2.691(6)
Dy1 N4 2.506(6)
Dy1 N5 2.914(7)
Dy1 O2 2.377(5)
Dy1 O3 2.401(6)
Dy1 O15 2.390(7)
Dy1 O6 2.467(6)
Dy1 O7 2.512(6)
Dy2 N6 2.879(8)
Dy2 N7 2.866(7)
Dy2 O1 2.359(6)
Dy2 O2 2.396(6)
Dy2 O3 2.332(5)
Dy2 O4 2.383(6)
Dy2 O15 2.394(6)
Dy2 O9 2.483(7)
Dy2 O11 2.462(7)
Dy2 O12 2.508(7)
Dy2 O14 2.437(6)
N1 C10 1.350(11)
N1 C14 1.335(11)
N2 C9 1.495(10)
N2 C15 1.490(11)
N2 C16 1.492(10)
N3 C17 1.495(10)
N3 C18 1.484(9)
N3 C24 1.488(10)
N4 C19 1.352(10)
N4 C23 1.353(11)
N5 O6 1.251(9)
N5 O7 1.266(10)
N5 O8 1.211(9)
N6 O9 1.263(11)
N6 O10 1.224(11)
N6 O11 1.267(11)
N7 O12 1.273(9)
N7 O13 1.242(10)
N7 O14 1.254(10)
O1 C1 1.220(11)
O2 C7 1.320(9)
O3 C30 1.333(9)
O4 C31 1.242(10)
O15 C33 1.292(9)
C1 C2 1.435(13)
C2 C3 1.420(12)
C2 C7 1.420(11)
C3 C4 1.360(14)
C4 C5 1.414(13)
C4 C8 1.525(12)
C5 C6 1.370(11)
C6 C7 1.410(13)
C6 C9 1.521(11)
C10 C11 1.374(12)
C11 C12 1.366(14)
C12 C13 1.357(14)
C13 C14 1.377(12)
C14 C15 1.497(12)
C16 C17 1.508(12)
C18 C19 1.492(11)
C19 C20 1.391(11)
C20 C21 1.357(13)
C21 C22 1.385(13)
C22 C23 1.370(11)
C24 C25 1.471(11)
C25 C26 1.378(11)
C25 C30 1.415(11)
C26 C27 1.396(13)
C27 C28 1.359(13)
C27 C32 1.525(11)
C28 C29 1.407(12)
C29 C30 1.420(12)
C29 C31 1.425(12)
